data_7056238
loop_
_publ_author_name
'Bhattacharjee, Aradhita'
'Halder, Shibashis'
'Ghosh, Koushik'
'Rizzoli, Corrado'
'Roy, Partha'

_publ_section_title
;
 Mono-, tri- and polynuclear copper(II) complexes of Schiff-base ligands:
 Synthesis, characterization and catalytic activity towards alcohol
 oxidation
;
_journal_name_full 'New J. Chem.'
_journal_paper_doi 10.1039/C7NJ00846E
_journal_year 2017
_chemical_formula_moiety 'C11 H14 Cl Cu N5 O'
_chemical_formula_sum 'C11 H14 Cl Cu N5 O'
_chemical_formula_weight 331.26
_space_group_crystal_system monoclinic
_space_group_IT_number 9
_space_group_name_Hall 'C -2yc'
_space_group_name_H-M_alt 'C 1 c 1'
_symmetry_space_group_name_Hall 'C -2yc'
_symmetry_space_group_name_H-M 'C 1 c 1'
_atom_sites_solution_hydrogens mixed
_audit_creation_method SHELXL-2014/7
_audit_update_record
;
2017-03-02 deposited with the CCDC.
2017-05-21 downloaded from the CCDC.
;
_cell_angle_alpha 90
_cell_angle_beta 119.501(4)
_cell_angle_gamma 90
_cell_formula_units_Z 4
_cell_length_a 13.5037(6)
_cell_length_b 16.8086(6)
_cell_length_c 6.7657(3)
_cell_measurement_reflns_used 230
_cell_measurement_temperature 294(2)
_cell_measurement_theta_max 20.62
_cell_measurement_theta_min 7.53
_cell_volume 1336.56(11)
_computing_cell_refinement 'SAINT (Bruker, 2008)'
_computing_data_collection 'APEX2 (Bruker, 2008)'
_computing_data_reduction 'SAINT (Bruker, 2008)'
_computing_molecular_graphics 'ORTEP-3 for Windows (Farrugia, 2012)'
_computing_publication_material 'SHELXL-2014/7 (Sheldrick, 2015b)'
_computing_structure_refinement 'SHELXL-2014/7 (Sheldrick, 2015b)'
_computing_structure_solution 'SHELXT (Sheldrick, 2015a)'
_diffrn_ambient_temperature 294(2)
_diffrn_measured_fraction_theta_full 0.999
_diffrn_measured_fraction_theta_max 0.998
_diffrn_measurement_device_type 'Bruker APEX-II CCD'
_diffrn_measurement_method 'phi and omega scans'
_diffrn_radiation_type MoK\a
_diffrn_radiation_wavelength 0.71073
_diffrn_reflns_av_R_equivalents 0.0344
_diffrn_reflns_av_unetI/netI 0.0397
_diffrn_reflns_Laue_measured_fraction_full 0.999
_diffrn_reflns_Laue_measured_fraction_max 0.998
_diffrn_reflns_limit_h_max 16
_diffrn_reflns_limit_h_min -16
_diffrn_reflns_limit_k_max 20
_diffrn_reflns_limit_k_min -18
_diffrn_reflns_limit_l_max 8
_diffrn_reflns_limit_l_min -8
_diffrn_reflns_number 9687
_diffrn_reflns_point_group_measured_fraction_full 0.999
_diffrn_reflns_point_group_measured_fraction_max 0.998
_diffrn_reflns_theta_full 25.242
_diffrn_reflns_theta_max 25.495
_diffrn_reflns_theta_min 2.114
_exptl_absorpt_coefficient_mu 1.833
_exptl_absorpt_correction_T_max 0.902
_exptl_absorpt_correction_T_min 0.814
_exptl_absorpt_correction_type multi-scan
_exptl_absorpt_process_details 'SADABS (Bruker, 2008)'
_exptl_crystal_colour green
_exptl_crystal_density_diffrn 1.646
_exptl_crystal_description needle
_exptl_crystal_F_000 676
_exptl_crystal_size_max 0.160
_exptl_crystal_size_mid 0.090
_exptl_crystal_size_min 0.060
_refine_diff_density_max 0.257
_refine_diff_density_min -0.222
_refine_diff_density_rms 0.044
_refine_ls_abs_structure_details
;
 Refined as an inversion twin.
;
_refine_ls_abs_structure_Flack 0.03(2)
_refine_ls_extinction_method none
_refine_ls_goodness_of_fit_ref 1.038
_refine_ls_hydrogen_treatment mixed
_refine_ls_matrix_type full
_refine_ls_number_parameters 178
_refine_ls_number_reflns 2448
_refine_ls_number_restraints 2
_refine_ls_restrained_S_all 1.038
_refine_ls_R_factor_all 0.0333
_refine_ls_R_factor_gt 0.0294
_refine_ls_shift/su_max 0.000
_refine_ls_shift/su_mean 0.000
_refine_ls_structure_factor_coef Fsqd
_refine_ls_weighting_details 'w=1/[\s^2^(Fo^2^)+(0.0290P)^2^] where P=(Fo^2^+2Fc^2^)/3'
_refine_ls_weighting_scheme calc
_refine_ls_wR_factor_gt 0.0615
_refine_ls_wR_factor_ref 0.0629
_reflns_Friedel_coverage 0.992
_reflns_Friedel_fraction_full 0.999
_reflns_Friedel_fraction_max 0.998
_reflns_number_gt 2250
_reflns_number_total 2448
_reflns_threshold_expression 'I > 2\s(I)'
_cod_data_source_file c7nj00846e2.cif
_cod_data_source_block KG20
_cod_database_code 7056238
_shelx_shelxl_version_number 2014/7
_shelx_space_group_comment
;
The symmetry employed for this shelxl refinement is uniquely defined
by the following loop, which should always be used as a source of
symmetry information in preference to the above space-group names.
They are only intended as comments.
;
_shelx_estimated_absorpt_t_min 0.758
_shelx_estimated_absorpt_t_max 0.898

loop_
_space_group_symop_operation_xyz
'x, y, z'
'x, -y, z+1/2'
'x+1/2, y+1/2, z'
'x+1/2, -y+1/2, z+1/2'

loop_
_atom_site_label
_atom_site_type_symbol
_atom_site_fract_x
_atom_site_fract_y
_atom_site_fract_z
_atom_site_U_iso_or_equiv
_atom_site_adp_type
_atom_site_occupancy
_atom_site_site_symmetry_order
_atom_site_calc_flag
_atom_site_refinement_flags_posn
_atom_site_refinement_flags_adp
Cu1 Cu 0.67267(6) 0.46157(3) 0.61306(9) 0.03674(17) Uani 1 1 d . .
Cl1 Cl 0.09748(15) 0.59484(13) 0.0818(3) 0.0848(7) Uani 1 1 d . .
O1 O 0.5874(3) 0.5511(2) 0.4356(7) 0.0462(11) Uani 1 1 d . .
N1 N 0.5450(4) 0.3890(3) 0.4199(8) 0.0395(12) Uani 1 1 d . .
N2 N 0.7796(4) 0.3743(3) 0.8174(9) 0.0404(12) Uani 1 1 d . .
H1 H 0.759(4) 0.377(3) 0.908(9) 0.047(18) Uiso 1 1 d . .
N3 N 0.7609(5) 0.5375(3) 0.8753(8) 0.0411(13) Uani 1 1 d . .
N4 N 0.7933(4) 0.5985(3) 0.8398(7) 0.0431(11) Uani 1 1 d . .
N5 N 0.8253(5) 0.6587(3) 0.8086(9) 0.0663(14) Uani 1 1 d . .
C1 C 0.4766(4) 0.5583(3) 0.3554(8) 0.0380(12) Uani 1 1 d . .
C2 C 0.4265(5) 0.6345(3) 0.3148(8) 0.0448(13) Uani 1 1 d . .
H2 H 0.4726 0.6790 0.3450 0.054 Uiso 1 1 calc R U
C3 C 0.3123(5) 0.6450(3) 0.2325(9) 0.0495(14) Uani 1 1 d . .
H3 H 0.2817 0.6959 0.2083 0.059 Uiso 1 1 calc R U
C4 C 0.2426(5) 0.5790(4) 0.1855(9) 0.0485(16) Uani 1 1 d . .
C5 C 0.2858(4) 0.5045(3) 0.2152(8) 0.0451(12) Uani 1 1 d . .
H5 H 0.2374 0.4608 0.1776 0.054 Uiso 1 1 calc R U
C6 C 0.4025(4) 0.4925(3) 0.3018(8) 0.0355(11) Uani 1 1 d . .
C7 C 0.4433(5) 0.4120(4) 0.3203(9) 0.0411(14) Uani 1 1 d . .
H7 H 0.3881 0.3728 0.2508 0.049 Uiso 1 1 calc R U
C8 C 0.5668(5) 0.3041(3) 0.3977(11) 0.0527(16) Uani 1 1 d . .
H8A H 0.6036 0.2998 0.3060 0.063 Uiso 1 1 calc R U
H8B H 0.4947 0.2762 0.3193 0.063 Uiso 1 1 calc R U
C9 C 0.6405(5) 0.2650(3) 0.6240(11) 0.0584(17) Uani 1 1 d . .
H9A H 0.6090 0.2763 0.7226 0.070 Uiso 1 1 calc R U
H9B H 0.6377 0.2079 0.6019 0.070 Uiso 1 1 calc R U
C10 C 0.7616(5) 0.2909(3) 0.7400(10) 0.0502(16) Uani 1 1 d . .
H10A H 0.8049 0.2567 0.8703 0.060 Uiso 1 1 calc R U
H10B H 0.7913 0.2837 0.6367 0.060 Uiso 1 1 calc R U
C11 C 0.9021(5) 0.3957(4) 0.9219(12) 0.063(2) Uani 1 1 d . .
H11A H 0.9470 0.3569 1.0348 0.095 Uiso 1 1 calc R U
H11B H 0.9143 0.4472 0.9916 0.095 Uiso 1 1 calc R U
H11C H 0.9239 0.3969 0.8067 0.095 Uiso 1 1 calc R U

loop_
_atom_site_aniso_label
_atom_site_aniso_U_11
_atom_site_aniso_U_22
_atom_site_aniso_U_33
_atom_site_aniso_U_23
_atom_site_aniso_U_13
_atom_site_aniso_U_12
Cu1 0.0350(3) 0.0336(3) 0.0399(3) 0.0004(3) 0.0171(2) 0.0002(3)
Cl1 0.0415(10) 0.1059(17) 0.0998(16) 0.0070(12) 0.0290(10) 0.0163(11)
O1 0.036(2) 0.042(3) 0.056(3) 0.0054(19) 0.019(2) 0.0003(18)
N1 0.045(3) 0.034(3) 0.045(3) -0.001(2) 0.026(2) 0.001(2)
N2 0.046(3) 0.041(3) 0.038(3) 0.003(2) 0.024(2) 0.005(2)
N3 0.048(3) 0.041(3) 0.037(3) -0.0050(18) 0.022(2) -0.003(2)
N4 0.045(3) 0.050(3) 0.039(2) -0.003(2) 0.025(2) -0.002(2)
N5 0.088(4) 0.055(3) 0.069(3) -0.006(3) 0.049(3) -0.018(3)
C1 0.043(3) 0.040(3) 0.032(2) 0.005(2) 0.018(2) 0.003(2)
C2 0.048(3) 0.042(3) 0.043(3) 0.006(2) 0.021(3) 0.001(3)
C3 0.051(4) 0.054(4) 0.045(3) 0.013(3) 0.025(3) 0.019(3)
C4 0.033(3) 0.072(5) 0.035(3) 0.005(3) 0.012(3) 0.011(3)
C5 0.037(3) 0.057(3) 0.036(3) -0.002(2) 0.014(2) -0.006(3)
C6 0.036(3) 0.041(3) 0.031(2) 0.000(2) 0.018(2) 0.001(2)
C7 0.040(3) 0.047(3) 0.039(3) -0.002(3) 0.021(3) -0.008(3)
C8 0.050(4) 0.040(3) 0.070(4) -0.011(3) 0.031(3) -0.002(3)
C9 0.065(5) 0.037(3) 0.082(4) 0.007(3) 0.044(4) 0.002(3)
C10 0.062(4) 0.041(3) 0.053(4) 0.009(3) 0.033(3) 0.011(3)
C11 0.047(4) 0.053(4) 0.062(4) 0.002(3) 0.005(3) 0.016(3)

loop_
_atom_type_symbol
_atom_type_description
_atom_type_scat_dispersion_real
_atom_type_scat_dispersion_imag
_atom_type_scat_source
C C 0.0033 0.0016 'International Tables Vol C Tables 4.2.6.8 and 6.1.1.4'
H H 0.0000 0.0000 'International Tables Vol C Tables 4.2.6.8 and 6.1.1.4'
Cl Cl 0.1484 0.1585 'International Tables Vol C Tables 4.2.6.8 and 6.1.1.4'
Cu Cu 0.3201 1.2651 'International Tables Vol C Tables 4.2.6.8 and 6.1.1.4'
N N 0.0061 0.0033 'International Tables Vol C Tables 4.2.6.8 and 6.1.1.4'
O O 0.0106 0.0060 'International Tables Vol C Tables 4.2.6.8 and 6.1.1.4'

loop_
_geom_angle_atom_site_label_1
_geom_angle_atom_site_label_2
_geom_angle_atom_site_label_3
_geom_angle
_geom_angle_site_symmetry_3
O1 Cu1 N1 90.65(19) .
O1 Cu1 N3 88.11(19) .
N1 Cu1 N3 155.11(19) .
O1 Cu1 N2 173.4(2) .
N1 Cu1 N2 95.70(17) .
N3 Cu1 N2 86.8(2) .
O1 Cu1 N3 85.35(17) 2_564
N1 Cu1 N3 96.77(18) 2_564
N3 Cu1 N3 107.9(2) 2_564
N2 Cu1 N3 92.24(19) 2_564
C1 O1 Cu1 122.5(3) .
C7 N1 C8 117.5(5) .
C7 N1 Cu1 121.9(4) .
C8 N1 Cu1 120.5(4) .
C10 N2 C11 110.4(5) .
C10 N2 Cu1 120.3(4) .
C11 N2 Cu1 113.4(4) .
C10 N2 H1 106(4) .
C11 N2 H1 111(4) .
Cu1 N2 H1 95(4) .
N4 N3 Cu1 118.9(4) .
N4 N3 Cu1 118.6(4) 2_565
Cu1 N3 Cu1 108.4(2) 2_565
N5 N4 N3 178.8(5) .
O1 C1 C2 120.0(5) .
O1 C1 C6 123.3(5) .
C2 C1 C6 116.7(5) .
C3 C2 C1 122.2(5) .
C3 C2 H2 118.9 .
C1 C2 H2 118.9 .
C2 C3 C4 119.5(5) .
C2 C3 H3 120.3 .
C4 C3 H3 120.3 .
C5 C4 C3 120.8(5) .
C5 C4 Cl1 121.1(5) .
C3 C4 Cl1 118.1(5) .
C4 C5 C6 120.6(5) .
C4 C5 H5 119.7 .
C6 C5 H5 119.7 .
C5 C6 C1 120.3(5) .
C5 C6 C7 118.3(5) .
C1 C6 C7 121.4(5) .
N1 C7 C6 127.2(6) .
N1 C7 H7 116.4 .
C6 C7 H7 116.4 .
N1 C8 C9 112.5(5) .
N1 C8 H8A 109.1 .
C9 C8 H8A 109.1 .
N1 C8 H8B 109.1 .
C9 C8 H8B 109.1 .
H8A C8 H8B 107.8 .
C10 C9 C8 114.4(5) .
C10 C9 H9A 108.7 .
C8 C9 H9A 108.7 .
C10 C9 H9B 108.7 .
C8 C9 H9B 108.7 .
H9A C9 H9B 107.6 .
N2 C10 C9 114.3(5) .
N2 C10 H10A 108.7 .
C9 C10 H10A 108.7 .
N2 C10 H10B 108.7 .
C9 C10 H10B 108.7 .
H10A C10 H10B 107.6 .
N2 C11 H11A 109.5 .
N2 C11 H11B 109.5 .
H11A C11 H11B 109.5 .
N2 C11 H11C 109.5 .
H11A C11 H11C 109.5 .
H11B C11 H11C 109.5 .

loop_
_geom_bond_atom_site_label_1
_geom_bond_atom_site_label_2
_geom_bond_distance
_geom_bond_site_symmetry_2
Cu1 O1 1.916(4) .
Cu1 N1 1.987(5) .
Cu1 N3 2.028(5) .
Cu1 N2 2.045(5) .
Cu1 N3 2.427(5) 2_564
Cl1 C4 1.746(5) .
O1 C1 1.322(7) .
N1 C7 1.257(7) .
N1 C8 1.478(7) .
N2 C10 1.474(7) .
N2 C11 1.487(8) .
N2 H1 0.79(5) .
N3 N4 1.186(6) .
N3 Cu1 2.427(5) 2_565
N4 N5 1.159(6) .
C1 C2 1.410(7) .
C1 C6 1.413(7) .
C2 C3 1.369(7) .
C2 H2 0.9300 .
C3 C4 1.386(8) .
C3 H3 0.9300 .
C4 C5 1.355(8) .
C5 C6 1.400(7) .
C5 H5 0.9300 .
C6 C7 1.443(8) .
C7 H7 0.9300 .
C8 C9 1.506(7) .
C8 H8A 0.9700 .
C8 H8B 0.9700 .
C9 C10 1.488(8) .
C9 H9A 0.9700 .
C9 H9B 0.9700 .
C10 H10A 0.9700 .
C10 H10B 0.9700 .
C11 H11A 0.9600 .
C11 H11B 0.9600 .
C11 H11C 0.9600 .

loop_
_geom_hbond_atom_site_label_D
_geom_hbond_atom_site_label_H
_geom_hbond_atom_site_label_A
_geom_hbond_distance_DH
_geom_hbond_distance_HA
_geom_hbond_distance_DA
_geom_hbond_angle_DHA
_geom_hbond_site_symmetry_A
N2 H1 N5 0.79(7) 2.47(6) 3.117(9) 139(5) 2_565
C3 H3 N5 0.93 2.53 3.331(7) 145.0 4_464
